data_2001485
loop_
_publ_author_name
'Poleti, D.'
'Karanovi\'c, Lj.'
'Prelesnik, B. V.'

_publ_section_title
;
 A polymeric copper(II) complex with 2,2'-bipyridine and
 1,2-benzenedicarboxylate(2--)
;
_journal_issue 7
_journal_name_full 'Acta Crystallographica Section C'
_journal_page_first 1249
_journal_page_last 1251
_journal_paper_doi 10.1107/S0108270193001404
_journal_volume 49
_journal_year 1993
_chemical_formula_moiety 'C36 H32 Cu2 N4 O12'
_chemical_formula_sum 'C36 H32 Cu2 N4 O12'
_chemical_formula_weight 839.76
_space_group_IT_number 14
_space_group_name_Hall '-P 2yn'
_space_group_name_H-M_alt 'P 1 21/n 1'
_symmetry_cell_setting monoclinic
_symmetry_space_group_name_Hall '-P 2yn'
_symmetry_space_group_name_H-M 'P 1 21/n 1'
_cell_angle_alpha 90.
_cell_angle_beta 109.38(2)
_cell_angle_gamma 90.
_cell_formula_units_Z 4
_cell_length_a 12.9020(10)
_cell_length_b 20.561(2)
_cell_length_c 13.558(6)
_cell_volume 3392.8(16)
_diffrn_radiation_type Mo
_diffrn_radiation_wavelength 0.71069
_exptl_absorpt_coefficient_mu 1.327
_exptl_crystal_density_diffrn 1.64
_exptl_crystal_F_000 1720
_cod_data_source_file ka1021.cif
_cod_data_source_block ka1021_structure_1_of_1
_cod_original_cell_volume 3393(2)
_cod_database_code 2001485

loop_
_space_group_symop_id
_space_group_symop_operation_xyz
1 x,y,z
2 -x+1/2,y+1/2,-z+1/2
3 -x,-y,-z
4 x+1/2,-y+1/2,z+1/2

loop_
_atom_site_label
_atom_site_fract_x
_atom_site_fract_y
_atom_site_fract_z
_atom_site_U_iso_or_equiv
Cu(1) .01560(10) .05580(3) .18300(10) .0305(2)
Cu(2) .09670(10) .15880(3) .67270(10) .0313(2)
O(1) .0576(3) .0497(2) .8310(3) .0350(10)
O(2) .1852(3) .1118(2) .7978(3) .0350(10)
O(3) .1152(3) .0300(2) .1107(3) .0380(10)
O(4) .1707(3) .1228(2) .0581(3) .0400(10)
O(5) .1236(3) .0243(2) .3119(3) .0380(10)
O(6) .1865(4) .1229(2) .3704(3) .0440(10)
O(7) .1507(3) .1011(2) .5870(3) .0340(10)
O(8) .3042(4) .1591(2) .6436(3) .0460(10)
O(W1) -.0730(3) .1110(2) .6417(3) .0450(10)
O(W2) .1232(4) .2016(2) .1987(3) .057(2)
O(W3) .2367(4) .3134(3) .1262(5) .078(2)
O(W4) .0243(5) .3242(3) .1466(5) .078(2)
N(1) -.0859(4) .0874(2) .2562(4) .0340(10)
N(2) -.0880(4) .1078(2) .0671(4) .0300(10)
N(3) .0283(4) .2213(2) .5561(4) .0310(10)
N(4) .0476(4) .2286(2) .7517(4) .0350(10)
C(1) .1546(5) .0667(3) .8455(4) .0280(10)
C(2) .2450(4) .0291(3) .9245(4) .0270(10)
C(3) .3181(5) -.0060(3) .8904(5) .038(2)
C(4) .3933(5) -.0481(3) .9586(5) .042(2)
C(5) .3960(5) -.0545(3) 1.0601(5) .047(2)
C(6) .3227(5) -.0185(3) 1.0952(5) .039(2)
C(7) .2469(4) .0229(3) 1.0280(4) .0270(10)
C(8) .1709(5) .0625(3) .0683(4) .0320(10)
C(9) .1882(5) .0626(3) .3764(4) .0320(10)
C(10) .2759(4) .0300(3) .4657(4) .0270(10)
C(11) .3270(5) -.0247(3) .4438(5) .036(2)
C(12) .4133(5) -.0544(3) .5216(5) .042(2)
C(13) .4477(5) -.0279(3) .6222(5) .043(2)
C(14) .3976(5) .0272(3) .6427(5) .035(2)
C(15) .3108(4) .0562(3) .5665(4) .029(2)
C(16) .2517(5) .1106(3) .6004(4) .032(2)
C(17) -.0892(5) .0658(3) .3484(5) .047(2)
C(18) -.1654(6) .0907(4) .3911(6) .056(2)
C(19) -.2381(6) .1374(4) .3392(6) .059(2)
C(20) -.2345(6) .1595(4) .2447(6) .053(2)
C(21) -.1586(5) .1325(3) .2033(5) .037(2)
C(22) -.1561(5) .1461(3) .0973(5) .034(2)
C(23) -.2218(5) .1923(3) .0315(6) .053(2)
C(24) -.2205(6) .1951(4) -.0700(6) .060(2)
C(25) -.1561(6) .1534(4) -.1036(5) .049(2)
C(26) -.0887(5) .1114(3) -.0321(5) .036(2)
C(27) .0317(5) .2165(3) .4578(5) .038(2)
C(28) -.0285(5) .2580(3) .3791(5) .043(2)
C(29) -.0943(6) .3044(3) .4002(5) .046(2)
C(30) -.0971(5) .3100(3) .5014(5) .045(2)
C(31) -.0335(5) .2683(3) .5776(4) .0330(10)
C(32) -.0247(5) .2714(3) .6905(5) .036(2)
C(33) -.0856(5) .3143(3) .7273(5) .042(2)
C(34) -.0683(6) .3139(3) .8336(6) .049(2)
C(35) .0089(6) .2717(3) .8982(5) .049(2)
C(36) .0660(6) .2293(3) .8539(5) .044(2)
H(C3) .315 -.003 .815 ?
H(C4) .439 -.075 .923 ?
H(C5) .452 -.077 1.121 ?
H(C6) .330 -.022 1.181 ?
H(C11) .282 -.046 .363 ?
H(C12) .456 -.095 .512 ?
H(C13) .517 -.049 .682 ?
H(C14) .425 .045 .721 ?
H(C17) -.027 .028 .383 ?
H(C18) -.138 .076 .474 ?
H(C19) -.304 .162 .367 ?
H(C20) -.274 .214 .210 ?
H(C23) -.273 .225 .057 ?
H(C24) -.272 .228 -.127 ?
H(C25) -.148 .158 -.183 ?
H(C26) -.027 .083 -.052 ?
H(C27) .080 .180 .444 ?
H(C28) -.015 .246 .298 ?
H(C29) -.129 .341 .348 ?
H(C30) -.153 .340 .522 ?
H(C33) -.157 .347 .672 ?
H(C34) -.119 .342 .862 ?
H(C35) .015 .274 .980 ?
H(C36) .123 .192 .903 ?

loop_
_geom_angle_atom_site_label_1
_geom_angle_atom_site_label_2
_geom_angle_atom_site_label_3
_geom_angle
O(1) Cu(1) O(3) 91.3(5)
O(1) Cu(1) O(5) 85.1(2)
O(1) Cu(1) N(1) 91.6(2)
O(1) Cu(1) N(2) 106.5(2)
O(3) Cu(1) O(5) 88.0(2)
O(3) Cu(1) N(1) 177.0(2)
O(3) Cu(1) N(2) 97.6(2)
O(5) Cu(1) N(1) 93.1(2)
O(5) Cu(1) N(2) 166.9(2)
N(1) Cu(1) N(2) 80.7(2)
O(3) C(8) O(4) 126.9(6)
O(5) C(9) O(6) 125.7(6)
O(2) Cu(2) O(7) 89.7(2)
O(2) Cu(2) O(W1) 101.1(2)
O(2) Cu(2) N(3) 168.4(2)
O(2) Cu(2) N(4) 95.0(2)
O(7) Cu(2) O(W1) 97.9(2)
O(7) Cu(2) N(3) 94.1(2)
O(7) Cu(2) N(4) 172.2(2)
O(W1) Cu(2) N(3) 89.2(2)
O(W1) Cu(2) N(4) 87.3(2)
N(3) Cu(2) N(4) 80.1(2)
O(1) C(1) O(2) 126.1(6)
O(7) C(16) O(8) 124.5(6)

loop_
_geom_bond_atom_site_label_1
_geom_bond_atom_site_label_2
_geom_bond_distance
Cu(1) O(3) 1.931(5)
Cu(1) O(5) 1.949(4)
Cu(1) N(1) 1.996(6)
Cu(1) N(2) 2.001(4)
Cu(1) O(1) 2.348(4)
Cu(2) O(2) 1.957(4)
Cu(2) O(7) 1.944(5)
Cu(2) N(3) 2.001(5)
Cu(2) N(4) 2.015(5)
Cu(2) O(W1) 2.308(4)
O(1) C(1) 1.251(8)
O(2) C(1) 1.266(8)
O(3) C(8) 1.252(8)
O(4) C(8) 1.247(7)
O(5) C(9) 1.263(7)
O(6) C(9) 1.242(7)
O(7) C(16) 1.270(8)
O(8) C(16) 1.238(7)
N(1) C(17) 1.341(9)
N(1) C(21) 1.344(7)
N(2) C(22) 1.345(9)
N(2) C(26) 1.344(9)
N(3) C(27) 1.352(9)
N(3) C(31) 1.345(8)
N(4) C(32) 1.349(7)
N(4) C(36) 1.326(9)
C(1) C(2) 1.509(7)
C(2) C(3) 1.383(9)
C(2) C(7) 1.401(8)
C(3) C(4) 1.396(8)
C(4) C(5) 1.371(10)
C(5) C(6) 1.403(10)
C(6) C(7) 1.386(8)
C(7) C(8) 1.509(9)
C(9) C(10) 1.512(7)
C(10) C(11) 1.385(9)
C(10) C(15) 1.397(8)
C(11) C(12) 1.395(8)
C(12) C(13) 1.397(9)
C(13) C(14) 1.378(9)
C(14) C(15) 1.382(7)
C(15) C(16) 1.509(9)
C(17) C(18) 1.393(12)
C(18) C(19) 1.363(11)
C(19) C(20) 1.375(12)
C(20) C(21) 1.395(12)
C(21) C(22) 1.476(10)
C(22) C(23) 1.380(8)
C(23) C(24) 1.383(12)
C(24) C(25) 1.373(12)
C(25) C(26) 1.372(9)
C(27) C(28) 1.386(8)
C(28) C(29) 1.369(10)
C(29) C(30) 1.389(10)
C(30) C(31) 1.383(8)
C(31) C(32) 1.498(9)
C(32) C(33) 1.380(10)
C(33) C(34) 1.383(11)
C(34) C(35) 1.390(9)
C(35) C(36) 1.399(11)
